data_4031341
loop_
_publ_author_name
'Wang, Jian-Jun'
'Feng, Xian'
'Xun, Zhan'
'Shi, Da-Qing'
'Huang, Zhi-Bin'

_publ_section_title
;
 Multicomponent Strategy to Pyrazolo[3,4-e]indolizine Derivatives under
 Microwave Irradiation.
;
_journal_issue 16
_journal_name_full 'The Journal of organic chemistry'
_journal_page_first 8435
_journal_page_last 8442
_journal_paper_doi 10.1021/acs.joc.5b01314
_journal_volume 80
_journal_year 2015
_chemical_formula_sum 'C34 H27 N3 O2'
_chemical_formula_weight 509.59
_chemical_name_systematic
; 
 ? 
;
_space_group_IT_number 9
_symmetry_cell_setting monoclinic
_symmetry_space_group_name_Hall 'C -2yc'
_symmetry_space_group_name_H-M 'C 1 c 1'
_atom_sites_solution_hydrogens geom
_atom_sites_solution_primary direct
_atom_sites_solution_secondary difmap
_audit_creation_method SHELXL-97
_cell_angle_alpha 90.00
_cell_angle_beta 116.552(2)
_cell_angle_gamma 90.00
_cell_formula_units_Z 4
_cell_length_a 17.2205(17)
_cell_length_b 14.5659(13)
_cell_length_c 12.0921(11)
_cell_measurement_reflns_used 1010
_cell_measurement_temperature 298(2)
_cell_measurement_theta_max 19.169
_cell_measurement_theta_min 2.645
_cell_volume 2713.2(4)
_computing_cell_refinement 'Bruker SMART'
_computing_data_collection 'Bruker SMART'
_computing_data_reduction 'Bruker SAINT'
_computing_molecular_graphics 'Bruker SHELXTL'
_computing_publication_material 'Bruker SHELXTL'
_computing_structure_refinement 'SHELXL-97 (Sheldrick, 1997)'
_computing_structure_solution 'SHELXS-97 (Sheldrick, 1990)'
_diffrn_ambient_temperature 298(2)
_diffrn_measured_fraction_theta_full 0.993
_diffrn_measured_fraction_theta_max 0.993
_diffrn_measurement_device_type 'CCD area detector'
_diffrn_measurement_method 'phi and omega scans'
_diffrn_radiation_monochromator graphite
_diffrn_radiation_source 'fine-focus sealed tube'
_diffrn_radiation_type MoK\a
_diffrn_radiation_wavelength 0.71073
_diffrn_reflns_av_R_equivalents 0.0604
_diffrn_reflns_av_sigmaI/netI 0.0842
_diffrn_reflns_limit_h_max 18
_diffrn_reflns_limit_h_min -20
_diffrn_reflns_limit_k_max 17
_diffrn_reflns_limit_k_min -17
_diffrn_reflns_limit_l_max 14
_diffrn_reflns_limit_l_min -10
_diffrn_reflns_number 6717
_diffrn_reflns_theta_full 25.01
_diffrn_reflns_theta_max 25.01
_diffrn_reflns_theta_min 2.80
_exptl_absorpt_coefficient_mu 0.078
_exptl_absorpt_correction_T_max 0.9891
_exptl_absorpt_correction_T_min 0.9678
_exptl_absorpt_correction_type multi-scan
_exptl_absorpt_process_details sadabs
_exptl_crystal_colour colorless
_exptl_crystal_density_diffrn 1.248
_exptl_crystal_density_method 'not measured'
_exptl_crystal_description block
_exptl_crystal_F_000 1072
_exptl_crystal_size_max 0.42
_exptl_crystal_size_mid 0.16
_exptl_crystal_size_min 0.14
_refine_diff_density_max 0.454
_refine_diff_density_min -0.236
_refine_diff_density_rms 0.050
_refine_ls_abs_structure_details 'Flack H D (1983), Acta Cryst. A39, 876-881'
_refine_ls_abs_structure_Flack 4(4)
_refine_ls_extinction_method none
_refine_ls_goodness_of_fit_ref 1.120
_refine_ls_hydrogen_treatment mixed
_refine_ls_matrix_type full
_refine_ls_number_parameters 355
_refine_ls_number_reflns 3474
_refine_ls_number_restraints 2
_refine_ls_restrained_S_all 1.120
_refine_ls_R_factor_all 0.1534
_refine_ls_R_factor_gt 0.0768
_refine_ls_shift/su_max 0.001
_refine_ls_shift/su_mean 0.000
_refine_ls_structure_factor_coef Fsqd
_refine_ls_weighting_details 'calc w=1/[\s^2^(Fo^2^)+(0.0942P)^2^+0.0000P] where P=(Fo^2^+2Fc^2^)/3'
_refine_ls_weighting_scheme calc
_refine_ls_wR_factor_gt 0.1879
_refine_ls_wR_factor_ref 0.2180
_reflns_number_gt 1727
_reflns_number_total 3474
_reflns_threshold_expression >2sigma(I)
_cod_data_source_file jo5b01314_si_001.cif
_cod_data_source_block 140530e
_cod_depositor_comments
;
The following automatic conversions were performed:

'_symmetry_cell_setting' value 'Monoclinic' changed to 'monoclinic'
according to
/usr/data/users/saulius/crontab/automatic-downloads/rss-feeds/ACS/lib/dictionaries/cif_core.dic
dictionary named 'cif_core.dic' version 2.4.2 from 2011-04-26.

Automatic conversion script
Id: cif_fix_values 3271 2015-04-21 07:52:19Z andrius 

 Adding full bibliography for 4031341.cif.
;
_cod_original_sg_symbol_H-M Cc
_cod_database_code 4031341

loop_
_symmetry_equiv_pos_as_xyz
'x, y, z'
'x, -y, z+1/2'
'x+1/2, y+1/2, z'
'x+1/2, -y+1/2, z+1/2'

loop_
_atom_site_label
_atom_site_type_symbol
_atom_site_fract_x
_atom_site_fract_y
_atom_site_fract_z
_atom_site_U_iso_or_equiv
_atom_site_adp_type
_atom_site_occupancy
_atom_site_symmetry_multiplicity
_atom_site_calc_flag
_atom_site_refinement_flags
N1 N 0.3833(4) 0.1943(4) 0.9081(5) 0.0559(16) Uani 1 1 d .
N2 N 0.4276(4) 0.0739(4) 0.8100(5) 0.0670(19) Uani 1 1 d .
N3 N 0.4028(4) 0.0432(5) 0.6916(5) 0.0710(19) Uani 1 1 d .
O1 O 0.1469(4) 0.3888(4) 0.6547(5) 0.096(2) Uani 1 1 d .
O2 O 0.2341(5) 0.3307(4) 0.4873(6) 0.110(2) Uani 1 1 d .
C1 C 0.4351(5) 0.1932(5) 1.0332(6) 0.063(2) Uani 1 1 d .
H1 H 0.4803 0.1524 1.0750 0.076 Uiso 1 1 calc R
C2 C 0.4098(5) 0.2608(5) 1.0856(6) 0.063(2) Uani 1 1 d .
C3 C 0.3379(5) 0.3070(5) 0.9916(6) 0.061(2) Uani 1 1 d .
C4 C 0.3234(5) 0.2650(5) 0.8846(6) 0.058(2) Uani 1 1 d .
C5 C 0.2634(5) 0.2855(5) 0.7609(7) 0.060(2) Uani 1 1 d .
C6 C 0.2626(5) 0.2415(5) 0.6604(7) 0.062(2) Uani 1 1 d .
C7 C 0.3232(5) 0.1675(5) 0.6870(6) 0.058(2) Uani 1 1 d .
C8 C 0.3798(5) 0.1468(5) 0.8087(6) 0.057(2) Uani 1 1 d .
C9 C 0.3416(5) 0.0988(5) 0.6201(6) 0.061(2) Uani 1 1 d .
C10 C 0.4548(5) 0.2808(5) 1.2215(6) 0.063(2) Uani 1 1 d .
C11 C 0.5075(6) 0.3537(7) 1.2677(7) 0.090(3) Uani 1 1 d .
H11 H 0.5135 0.3946 1.2130 0.108 Uiso 1 1 calc R
C12 C 0.5534(6) 0.3704(7) 1.3943(8) 0.096(3) Uani 1 1 d .
H12 H 0.5892 0.4215 1.4241 0.115 Uiso 1 1 calc R
C13 C 0.5440(7) 0.3107(7) 1.4711(8) 0.091(3) Uani 1 1 d .
H13 H 0.5696 0.3228 1.5555 0.109 Uiso 1 1 calc R
C14 C 0.4978(7) 0.2326(8) 1.4277(8) 0.098(3) Uani 1 1 d .
H14 H 0.4968 0.1891 1.4833 0.118 Uiso 1 1 calc R
C15 C 0.4524(6) 0.2164(7) 1.3032(7) 0.091(3) Uani 1 1 d .
H15 H 0.4204 0.1627 1.2744 0.109 Uiso 1 1 calc R
C16 C 0.2005(6) 0.3592(6) 0.7515(8) 0.077(3) Uani 1 1 d .
C17 C 0.2011(7) 0.3841(8) 0.8716(8) 0.113(4) Uani 1 1 d .
H17A H 0.1744 0.4441 0.8607 0.135 Uiso 1 1 calc R
H17B H 0.1628 0.3412 0.8844 0.135 Uiso 1 1 calc R
C18 C 0.2818(6) 0.3873(6) 0.9872(7) 0.078(3) Uani 1 1 d .
C19 C 0.3301(8) 0.4749(7) 0.9809(11) 0.133(4) Uani 1 1 d .
H19A H 0.3839 0.4798 1.0547 0.200 Uiso 1 1 calc R
H19B H 0.2948 0.5277 0.9738 0.200 Uiso 1 1 calc R
H19C H 0.3415 0.4717 0.9102 0.200 Uiso 1 1 calc R
C20 C 0.2626(9) 0.3945(10) 1.0943(11) 0.150(5) Uani 1 1 d .
H20A H 0.2546 0.3342 1.1194 0.224 Uiso 1 1 calc R
H20B H 0.2107 0.4299 1.0716 0.224 Uiso 1 1 calc R
H20C H 0.3102 0.4241 1.1615 0.224 Uiso 1 1 calc R
C21 C 0.2065(5) 0.2711(6) 0.5314(7) 0.069(2) Uani 1 1 d .
C22 C 0.1241(5) 0.2248(6) 0.4541(6) 0.063(2) Uani 1 1 d .
C23 C 0.0922(5) 0.1589(5) 0.5045(7) 0.069(2) Uani 1 1 d .
H23 H 0.1211 0.1459 0.5885 0.083 Uiso 1 1 calc R
C24 C 0.0186(6) 0.1129(6) 0.4313(9) 0.088(3) Uani 1 1 d .
H24 H -0.0011 0.0671 0.4662 0.105 Uiso 1 1 calc R
C25 C -0.0266(7) 0.1310(8) 0.3113(9) 0.094(3) Uani 1 1 d .
H25 H -0.0775 0.0991 0.2637 0.113 Uiso 1 1 calc R
C26 C 0.0021(7) 0.1958(9) 0.2595(9) 0.106(4) Uani 1 1 d .
H26 H -0.0299 0.2093 0.1760 0.127 Uiso 1 1 calc R
C27 C 0.0805(6) 0.2441(6) 0.3299(8) 0.088(3) Uani 1 1 d .
H27 H 0.1016 0.2872 0.2933 0.106 Uiso 1 1 calc R
C28 C 0.2977(5) 0.0786(6) 0.4838(7) 0.063(2) Uani 1 1 d .
C29 C 0.2911(6) 0.1434(6) 0.3990(7) 0.083(3) Uani 1 1 d .
H29 H 0.3139 0.2020 0.4235 0.099 Uiso 1 1 calc R
C30 C 0.2486(6) 0.1190(7) 0.2723(8) 0.091(3) Uani 1 1 d .
H30 H 0.2440 0.1623 0.2132 0.109 Uiso 1 1 calc R
C31 C 0.2147(6) 0.0350(7) 0.2351(8) 0.084(3) Uani 1 1 d .
H31 H 0.1860 0.0208 0.1514 0.101 Uiso 1 1 calc R
C32 C 0.2231(6) -0.0292(7) 0.3223(8) 0.077(2) Uani 1 1 d .
H32 H 0.2002 -0.0876 0.2973 0.092 Uiso 1 1 calc R
C33 C 0.2652(5) -0.0085(6) 0.4473(7) 0.068(2) Uani 1 1 d .
H33 H 0.2715 -0.0530 0.5059 0.081 Uiso 1 1 calc R
C34 C 0.4945(6) 0.0259(6) 0.9120(8) 0.092(3) Uani 1 1 d .
H34A H 0.5442 0.0650 0.9517 0.138 Uiso 1 1 calc R
H34B H 0.5107 -0.0284 0.8822 0.138 Uiso 1 1 calc R
H34C H 0.4733 0.0089 0.9703 0.138 Uiso 1 1 calc R

loop_
_atom_site_aniso_label
_atom_site_aniso_U_11
_atom_site_aniso_U_22
_atom_site_aniso_U_33
_atom_site_aniso_U_23
_atom_site_aniso_U_13
_atom_site_aniso_U_12
N1 0.056(4) 0.050(3) 0.042(4) -0.006(3) 0.004(3) 0.000(3)
N2 0.053(4) 0.062(4) 0.059(4) -0.010(3) 0.001(3) 0.008(3)
N3 0.068(5) 0.075(5) 0.051(4) -0.020(3) 0.010(3) 0.005(4)
O1 0.080(4) 0.089(4) 0.070(4) 0.000(3) -0.010(3) 0.029(3)
O2 0.128(6) 0.096(5) 0.082(5) 0.019(4) 0.024(4) -0.030(4)
C1 0.059(5) 0.064(5) 0.048(5) -0.008(4) 0.007(4) 0.002(4)
C2 0.063(5) 0.069(5) 0.041(4) -0.006(4) 0.009(4) -0.006(4)
C3 0.061(5) 0.064(5) 0.046(4) -0.002(4) 0.014(4) 0.008(4)
C4 0.054(5) 0.057(5) 0.047(4) -0.004(4) 0.007(4) 0.001(4)
C5 0.054(5) 0.055(5) 0.052(5) 0.000(4) 0.007(4) 0.003(4)
C6 0.056(5) 0.061(5) 0.048(4) -0.003(4) 0.003(4) 0.001(4)
C7 0.062(5) 0.060(5) 0.042(4) -0.008(4) 0.013(4) -0.007(4)
C8 0.050(5) 0.056(5) 0.046(4) -0.008(4) 0.004(3) 0.000(4)
C9 0.063(5) 0.065(5) 0.049(5) -0.010(4) 0.018(4) -0.006(4)
C10 0.066(5) 0.065(5) 0.047(4) -0.008(4) 0.014(4) -0.011(4)
C11 0.095(7) 0.105(7) 0.056(6) -0.017(5) 0.022(5) -0.025(6)
C12 0.092(7) 0.119(8) 0.057(6) -0.023(6) 0.015(5) -0.032(6)
C13 0.102(8) 0.102(8) 0.048(5) -0.017(5) 0.015(5) -0.028(6)
C14 0.104(8) 0.113(8) 0.064(6) -0.001(5) 0.025(6) -0.023(6)
C15 0.089(7) 0.105(7) 0.058(6) -0.004(5) 0.013(5) -0.014(5)
C16 0.068(6) 0.081(6) 0.063(6) -0.008(4) 0.012(5) 0.018(5)
C17 0.099(8) 0.133(9) 0.081(7) -0.002(6) 0.019(6) 0.044(7)
C18 0.072(6) 0.085(6) 0.055(5) -0.016(4) 0.009(4) 0.022(5)
C19 0.129(10) 0.079(7) 0.164(11) -0.004(7) 0.041(9) 0.030(7)
C20 0.154(12) 0.193(13) 0.105(9) 0.001(8) 0.060(9) 0.068(9)
C21 0.073(6) 0.065(5) 0.053(5) 0.004(4) 0.014(4) -0.002(4)
C22 0.058(5) 0.075(5) 0.041(4) -0.004(4) 0.010(4) 0.007(4)
C23 0.068(6) 0.065(5) 0.055(5) -0.007(4) 0.010(4) 0.008(4)
C24 0.072(7) 0.098(7) 0.076(7) -0.011(5) 0.017(5) -0.001(5)
C25 0.071(7) 0.111(8) 0.078(8) -0.028(6) 0.013(6) -0.003(6)
C26 0.084(8) 0.140(10) 0.056(6) -0.024(6) -0.003(6) 0.029(7)
C27 0.081(7) 0.106(7) 0.056(6) 0.001(5) 0.012(5) 0.006(6)
C28 0.059(5) 0.076(6) 0.051(5) -0.012(4) 0.021(4) -0.001(4)
C29 0.085(7) 0.090(7) 0.061(6) -0.011(5) 0.022(5) -0.018(5)
C30 0.097(8) 0.102(7) 0.065(6) 0.002(5) 0.028(5) -0.003(6)
C31 0.088(7) 0.098(7) 0.058(5) -0.012(5) 0.025(5) -0.006(6)
C32 0.081(6) 0.085(6) 0.062(6) -0.026(5) 0.029(5) -0.017(5)
C33 0.072(6) 0.074(6) 0.055(5) -0.011(4) 0.027(4) -0.004(4)
C34 0.073(6) 0.076(6) 0.080(6) -0.008(4) -0.008(5) 0.023(5)

loop_
_atom_type_symbol
_atom_type_description
_atom_type_scat_dispersion_real
_atom_type_scat_dispersion_imag
_atom_type_scat_source
C C 0.0033 0.0016 'International Tables Vol C Tables 4.2.6.8 and 6.1.1.4'
H H 0.0000 0.0000 'International Tables Vol C Tables 4.2.6.8 and 6.1.1.4'
N N 0.0061 0.0033 'International Tables Vol C Tables 4.2.6.8 and 6.1.1.4'
O O 0.0106 0.0060 'International Tables Vol C Tables 4.2.6.8 and 6.1.1.4'

loop_
_geom_angle_atom_site_label_1
_geom_angle_atom_site_label_2
_geom_angle_atom_site_label_3
_geom_angle
C8 N1 C1 135.7(7)
C8 N1 C4 117.3(6)
C1 N1 C4 106.9(6)
C8 N2 N3 110.1(5)
C8 N2 C34 130.4(7)
N3 N2 C34 119.5(6)
C9 N3 N2 105.7(6)
C2 C1 N1 108.8(7)
C2 C1 H1 125.6
N1 C1 H1 125.6
C1 C2 C3 108.7(6)
C1 C2 C10 122.7(7)
C3 C2 C10 128.6(7)
C4 C3 C2 105.9(7)
C4 C3 C18 118.6(6)
C2 C3 C18 135.5(7)
C3 C4 N1 109.7(6)
C3 C4 C5 130.6(7)
N1 C4 C5 119.7(6)
C6 C5 C4 123.4(7)
C6 C5 C16 123.4(7)
C4 C5 C16 113.2(7)
C5 C6 C7 115.9(6)
C5 C6 C21 122.6(7)
C7 C6 C21 121.4(7)
C8 C7 C9 102.9(7)
C8 C7 C6 119.9(7)
C9 C7 C6 137.2(6)
N2 C8 N1 127.4(6)
N2 C8 C7 108.8(7)
N1 C8 C7 123.8(7)
N3 C9 C7 112.5(6)
N3 C9 C28 117.8(7)
C7 C9 C28 129.6(7)
C11 C10 C15 118.1(7)
C11 C10 C2 122.0(7)
C15 C10 C2 119.2(7)
C10 C11 C12 122.7(9)
C10 C11 H11 118.7
C12 C11 H11 118.7
C13 C12 C11 117.7(9)
C13 C12 H12 121.2
C11 C12 H12 121.2
C12 C13 C14 120.8(9)
C12 C13 H13 119.6
C14 C13 H13 119.6
C13 C14 C15 121.3(9)
C13 C14 H14 119.4
C15 C14 H14 119.4
C14 C15 C10 119.0(9)
C14 C15 H15 120.5
C10 C15 H15 120.5
O1 C16 C17 122.0(8)
O1 C16 C5 123.2(8)
C17 C16 C5 114.3(7)
C18 C17 C16 121.8(9)
C18 C17 H17A 106.9
C16 C17 H17A 106.9
C18 C17 H17B 106.9
C16 C17 H17B 106.9
H17A C17 H17B 106.7
C17 C18 C20 110.5(9)
C17 C18 C3 109.2(7)
C20 C18 C3 114.6(8)
C17 C18 C19 106.3(8)
C20 C18 C19 108.7(9)
C3 C18 C19 107.1(8)
C18 C19 H19A 109.5
C18 C19 H19B 109.5
H19A C19 H19B 109.5
C18 C19 H19C 109.5
H19A C19 H19C 109.5
H19B C19 H19C 109.5
C18 C20 H20A 109.5
C18 C20 H20B 109.5
H20A C20 H20B 109.5
C18 C20 H20C 109.5
H20A C20 H20C 109.5
H20B C20 H20C 109.5
O2 C21 C22 120.1(7)
O2 C21 C6 117.9(7)
C22 C21 C6 121.7(7)
C27 C22 C23 119.6(7)
C27 C22 C21 120.2(8)
C23 C22 C21 120.1(7)
C24 C23 C22 119.9(8)
C24 C23 H23 120.1
C22 C23 H23 120.1
C25 C24 C23 122.3(10)
C25 C24 H24 118.9
C23 C24 H24 118.9
C24 C25 C26 119.4(10)
C24 C25 H25 120.3
C26 C25 H25 120.3
C25 C26 C27 121.2(9)
C25 C26 H26 119.4
C27 C26 H26 119.4
C22 C27 C26 117.6(10)
C22 C27 H27 121.2
C26 C27 H27 121.2
C29 C28 C33 120.8(7)
C29 C28 C9 121.5(7)
C33 C28 C9 117.7(7)
C28 C29 C30 118.0(8)
C28 C29 H29 121.0
C30 C29 H29 121.0
C31 C30 C29 121.9(9)
C31 C30 H30 119.1
C29 C30 H30 119.1
C30 C31 C32 119.0(8)
C30 C31 H31 120.5
C32 C31 H31 120.5
C31 C32 C33 121.0(8)
C31 C32 H32 119.5
C33 C32 H32 119.5
C28 C33 C32 119.3(8)
C28 C33 H33 120.4
C32 C33 H33 120.4
N2 C34 H34A 109.5
N2 C34 H34B 109.5
H34A C34 H34B 109.5
N2 C34 H34C 109.5
H34A C34 H34C 109.5
H34B C34 H34C 109.5

loop_
_geom_bond_atom_site_label_1
_geom_bond_atom_site_label_2
_geom_bond_distance
N1 C8 1.366(9)
N1 C1 1.370(8)
N1 C4 1.393(8)
N2 C8 1.339(9)
N2 N3 1.373(8)
N2 C34 1.438(9)
N3 C9 1.304(9)
O1 C16 1.201(9)
O2 C21 1.222(9)
C1 C2 1.344(10)
C1 H1 0.9300
C2 C3 1.421(10)
C2 C10 1.499(10)
C3 C4 1.350(10)
C3 C18 1.502(10)
C4 C5 1.419(9)
C5 C6 1.369(10)
C5 C16 1.493(11)
C6 C7 1.432(11)
C6 C21 1.485(10)
C7 C8 1.388(9)
C7 C9 1.409(10)
C9 C28 1.503(9)
C10 C11 1.345(11)
C10 C15 1.376(11)
C11 C12 1.396(11)
C11 H11 0.9300
C12 C13 1.334(12)
C12 H12 0.9300
C13 C14 1.351(12)
C13 H13 0.9300
C14 C15 1.372(11)
C14 H14 0.9300
C15 H15 0.9300
C16 C17 1.492(12)
C17 C18 1.467(11)
C17 H17A 0.9700
C17 H17B 0.9700
C18 C20 1.477(13)
C18 C19 1.543(14)
C19 H19A 0.9600
C19 H19B 0.9600
C19 H19C 0.9600
C20 H20A 0.9600
C20 H20B 0.9600
C20 H20C 0.9600
C21 C22 1.468(10)
C22 C27 1.375(10)
C22 C23 1.377(10)
C23 C24 1.354(11)
C23 H23 0.9300
C24 C25 1.331(12)
C24 H24 0.9300
C25 C26 1.343(14)
C25 H25 0.9300
C26 C27 1.419(14)
C26 H26 0.9300
C27 H27 0.9300
C28 C29 1.361(10)
C28 C33 1.377(10)
C29 C30 1.416(11)
C29 H29 0.9300
C30 C31 1.343(11)
C30 H30 0.9300
C31 C32 1.367(12)
C31 H31 0.9300
C32 C33 1.386(11)
C32 H32 0.9300
C33 H33 0.9300
C34 H34A 0.9600
C34 H34B 0.9600
C34 H34C 0.9600

loop_
_geom_torsion_atom_site_label_1
_geom_torsion_atom_site_label_2
_geom_torsion_atom_site_label_3
_geom_torsion_atom_site_label_4
_geom_torsion
C8 N2 N3 C9 1.1(8)
C34 N2 N3 C9 179.4(8)
C8 N1 C1 C2 176.6(7)
C4 N1 C1 C2 -0.8(9)
N1 C1 C2 C3 0.9(9)
N1 C1 C2 C10 -178.0(7)
C1 C2 C3 C4 -0.7(9)
C10 C2 C3 C4 178.2(8)
C1 C2 C3 C18 -178.6(9)
C10 C2 C3 C18 0.3(15)
C2 C3 C4 N1 0.1(9)
C18 C3 C4 N1 178.5(7)
C2 C3 C4 C5 -175.9(8)
C18 C3 C4 C5 2.5(13)
C8 N1 C4 C3 -177.5(6)
C1 N1 C4 C3 0.4(9)
C8 N1 C4 C5 -1.0(9)
C1 N1 C4 C5 176.9(7)
C3 C4 C5 C6 173.1(9)
N1 C4 C5 C6 -2.6(11)
C3 C4 C5 C16 -7.6(12)
N1 C4 C5 C16 176.7(7)
C4 C5 C6 C7 4.1(12)
C16 C5 C6 C7 -175.1(7)
C4 C5 C6 C21 -172.5(7)
C16 C5 C6 C21 8.2(13)
C5 C6 C7 C8 -2.2(11)
C21 C6 C7 C8 174.5(7)
C5 C6 C7 C9 173.0(9)
C21 C6 C7 C9 -10.3(15)
N3 N2 C8 N1 177.7(7)
C34 N2 C8 N1 -0.3(13)
N3 N2 C8 C7 -1.6(8)
C34 N2 C8 C7 -179.7(8)
C1 N1 C8 N2 6.5(13)
C4 N1 C8 N2 -176.3(7)
C1 N1 C8 C7 -174.3(8)
C4 N1 C8 C7 2.9(10)
C9 C7 C8 N2 1.4(8)
C6 C7 C8 N2 178.1(7)
C9 C7 C8 N1 -177.9(7)
C6 C7 C8 N1 -1.3(11)
N2 N3 C9 C7 -0.2(9)
N2 N3 C9 C28 -176.5(7)
C8 C7 C9 N3 -0.7(9)
C6 C7 C9 N3 -176.5(9)
C8 C7 C9 C28 175.0(8)
C6 C7 C9 C28 -0.7(16)
C1 C2 C10 C11 105.2(11)
C3 C2 C10 C11 -73.6(13)
C1 C2 C10 C15 -65.5(12)
C3 C2 C10 C15 115.8(10)
C15 C10 C11 C12 -5.8(15)
C2 C10 C11 C12 -176.5(8)
C10 C11 C12 C13 0.3(16)
C11 C12 C13 C14 5.7(16)
C12 C13 C14 C15 -6.2(17)
C13 C14 C15 C10 0.6(16)
C11 C10 C15 C14 5.3(15)
C2 C10 C15 C14 176.2(9)
C6 C5 C16 O1 -3.7(14)
C4 C5 C16 O1 177.0(8)
C6 C5 C16 C17 168.0(9)
C4 C5 C16 C17 -11.3(11)
O1 C16 C17 C18 -150.4(9)
C5 C16 C17 C18 37.8(13)
C16 C17 C18 C20 -168.3(10)
C16 C17 C18 C3 -41.3(13)
C16 C17 C18 C19 73.9(12)
C4 C3 C18 C17 20.6(12)
C2 C3 C18 C17 -161.6(10)
C4 C3 C18 C20 145.2(9)
C2 C3 C18 C20 -37.1(14)
C4 C3 C18 C19 -94.1(9)
C2 C3 C18 C19 83.6(12)
C5 C6 C21 O2 86.2(11)
C7 C6 C21 O2 -90.2(10)
C5 C6 C21 C22 -99.6(10)
C7 C6 C21 C22 83.9(10)
O2 C21 C22 C27 4.2(12)
C6 C21 C22 C27 -169.8(8)
O2 C21 C22 C23 -178.8(8)
C6 C21 C22 C23 7.2(11)
C27 C22 C23 C24 0.6(12)
C21 C22 C23 C24 -176.4(8)
C22 C23 C24 C25 -2.2(13)
C23 C24 C25 C26 1.3(15)
C24 C25 C26 C27 1.2(16)
C23 C22 C27 C26 1.7(12)
C21 C22 C27 C26 178.7(8)
C25 C26 C27 C22 -2.6(15)
N3 C9 C28 C29 -127.3(9)
C7 C9 C28 C29 57.1(13)
N3 C9 C28 C33 51.9(11)
C7 C9 C28 C33 -123.7(9)
C33 C28 C29 C30 1.1(13)
C9 C28 C29 C30 -179.8(8)
C28 C29 C30 C31 0.6(15)
C29 C30 C31 C32 -1.3(15)
C30 C31 C32 C33 0.5(14)
C29 C28 C33 C32 -1.9(13)
C9 C28 C33 C32 178.9(8)
C31 C32 C33 C28 1.1(13)
